data_2240658
loop_
_publ_author_name
'Kasuga, Noriko Chikaraishi'
'Saito, Yusuke'
'Sato, Hiroyasu'
'Yamaguchi, Kazuo'

_publ_section_title
;
 Packing polymorphism in the crystal structure of
 4,5-dimethoxy-2-nitrobenzyl acetate
;
_journal_coeditor_code IS5391
_journal_issue 5
_journal_name_full 'Acta Crystallographica Section E'
_journal_page_first 483
_journal_page_last 486
_journal_paper_doi 10.1107/S2056989015006714
_journal_volume 71
_journal_year 2015
_chemical_formula_iupac 'C11 H13 N O6'
_chemical_formula_moiety 'C11 H13 N O6'
_chemical_formula_sum 'C11 H13 N O6'
_chemical_formula_weight 255.22
_chemical_name_common '4,5-Dimethoxy-2-nitrobenzyl acetate'
_chemical_name_systematic
;
4,5-Dimethoxy-2-nitrobenzyl acetate
;
_space_group_IT_number 14
_symmetry_cell_setting monoclinic
_symmetry_space_group_name_Hall '-P 2ybc'
_symmetry_space_group_name_H-M 'P 1 21/c 1'
_atom_sites_solution_hydrogens geom
_atom_sites_solution_primary direct
_atom_sites_solution_secondary difmap
_audit_creation_method shelxl
_cell_angle_alpha 90.00
_cell_angle_beta 106.298(6)
_cell_angle_gamma 90.00
_cell_formula_units_Z 4
_cell_length_a 8.8751(13)
_cell_length_b 19.555(2)
_cell_length_c 6.8688(9)
_cell_measurement_reflns_used 2655
_cell_measurement_temperature 93
_cell_measurement_theta_max 27.5
_cell_measurement_theta_min 3.1
_cell_volume 1144.2(3)
_computing_cell_refinement
;
<i>CrystalClear-SM Expert</i> (Rigaku, 2011)
;
_computing_data_collection
;
<i>CrystalClear-SM Expert</i> (Rigaku, 2011)
;
_computing_data_reduction
;
<i>CrystalClear-SM Expert</i> (Rigaku, 2011)
;
_computing_molecular_graphics
;
Mercury (Macrae <i>et al</i>, 2008)
;
_computing_publication_material
;
<i>Yadokari-XG</i> (Wakita, 2001)
;
_computing_structure_refinement
;
SHELXL97 (Sheldrick, 2008)
;
_computing_structure_solution
;
SIR2004 (Burla <i>et al.</i>, 2005)
;
_diffrn_ambient_temperature 93
_diffrn_detector_area_resol_mean 13.6612
_diffrn_measured_fraction_theta_full 0.994
_diffrn_measured_fraction_theta_max 0.994
_diffrn_measurement_device_type
;
Rigaku Mercury375R (2x2 bin mode)
;
_diffrn_measurement_method 'profile data from \w-scans'
_diffrn_radiation_monochromator graphite
_diffrn_radiation_source 'fine-focus sealed tube'
_diffrn_radiation_type MoK\a
_diffrn_radiation_wavelength 0.71069
_diffrn_reflns_av_R_equivalents 0.0465
_diffrn_reflns_av_sigmaI/netI 0.0390
_diffrn_reflns_limit_h_max 11
_diffrn_reflns_limit_h_min -11
_diffrn_reflns_limit_k_max 25
_diffrn_reflns_limit_k_min -25
_diffrn_reflns_limit_l_max 8
_diffrn_reflns_limit_l_min -8
_diffrn_reflns_number 11495
_diffrn_reflns_theta_full 27.49
_diffrn_reflns_theta_max 27.49
_diffrn_reflns_theta_min 3.17
_diffrn_standards_number 0
_exptl_absorpt_coefficient_mu 0.122
_exptl_absorpt_correction_T_max 0.970
_exptl_absorpt_correction_T_min 0.960
_exptl_absorpt_correction_type multi-scan
_exptl_absorpt_process_details
;
(<i>REQAB</i>; Rigaku, 1998)
;
_exptl_crystal_colour orange
_exptl_crystal_density_diffrn 1.48
_exptl_crystal_density_method 'not measured'
_exptl_crystal_description platelet
_exptl_crystal_F_000 536
_exptl_crystal_size_max 0.446
_exptl_crystal_size_mid 0.423
_exptl_crystal_size_min 0.389
_refine_diff_density_max 0.392
_refine_diff_density_min -0.297
_refine_ls_extinction_method none
_refine_ls_goodness_of_fit_ref 1.110
_refine_ls_hydrogen_treatment noref
_refine_ls_matrix_type full
_refine_ls_number_parameters 166
_refine_ls_number_reflns 2612
_refine_ls_number_restraints 0
_refine_ls_restrained_S_all 1.110
_refine_ls_R_factor_all 0.0608
_refine_ls_R_factor_gt 0.0509
_refine_ls_shift/su_max 0.000
_refine_ls_shift/su_mean 0.000
_refine_ls_structure_factor_coef Fsqd
_refine_ls_weighting_details 'calc w=1/[\s^2^(Fo^2^)+(0.0597P)^2^+0.5862P] where P=(Fo^2^+2Fc^2^)/3'
_refine_ls_weighting_scheme calc
_refine_ls_wR_factor_gt 0.1269
_refine_ls_wR_factor_ref 0.1321
_reflns_number_gt 2098
_reflns_number_total 2612
_reflns_threshold_expression I>2\s(I)
_cod_data_source_file is5391sup1.cif
_cod_data_source_block orange
_cod_original_sg_symbol_H-M 'P 21/c'
_cod_database_code 2240658
_cod_database_fobs_code 2240658

loop_
_symmetry_equiv_pos_as_xyz
'x, y, z'
'-x, y+1/2, -z+1/2'
'-x, -y, -z'
'x, -y-1/2, z-1/2'

loop_
_atom_site_type_symbol
_atom_site_label
_atom_site_fract_x
_atom_site_fract_y
_atom_site_fract_z
_atom_site_U_iso_or_equiv
_atom_site_adp_type
_atom_site_calc_flag
_atom_site_refinement_flags
_atom_site_occupancy
_atom_site_symmetry_multiplicity
C C1 0.19328(19) 0.29434(8) 0.7664(2) 0.0124(3) Uani d . 1 1
C C2 0.04911(19) 0.26435(9) 0.7614(3) 0.0139(3) Uani d . 1 1
C C3 0.02606(19) 0.19342(8) 0.7577(3) 0.0140(3) Uani d . 1 1
H H3 -0.0739 0.1752 0.7541 0.017 Uiso calc R 1 1
C C4 0.1487(2) 0.15013(8) 0.7593(3) 0.0139(3) Uani d . 1 1
C C5 0.29755(19) 0.17865(8) 0.7678(2) 0.0125(3) Uani d . 1 1
C C6 0.31701(19) 0.24911(8) 0.7700(2) 0.0128(3) Uani d . 1 1
H H6 0.4171 0.2673 0.7740 0.015 Uiso calc R 1 1
C C7 0.22141(19) 0.37064(8) 0.7674(3) 0.0138(3) Uani d . 1 1
H H7A 0.1502 0.3919 0.6450 0.017 Uiso calc R 1 1
H H7B 0.2010 0.3916 0.8887 0.017 Uiso calc R 1 1
C C8 0.4225(2) 0.44786(9) 0.7575(3) 0.0155(4) Uani d . 1 1
C C9 0.5882(2) 0.45412(9) 0.7490(3) 0.0218(4) Uani d . 1 1
H H9A 0.5938 0.4425 0.6124 0.033 Uiso calc R 1 1
H H9B 0.6550 0.4227 0.8475 0.033 Uiso calc R 1 1
H H9C 0.6247 0.5012 0.7816 0.033 Uiso calc R 1 1
C C10 -0.0084(2) 0.05009(9) 0.7387(3) 0.0200(4) Uani d . 1 1
H H10A -0.0436 0.0632 0.8565 0.030 Uiso calc R 1 1
H H10B 0.0007 0.0002 0.7344 0.030 Uiso calc R 1 1
H H10C -0.0848 0.0660 0.6144 0.030 Uiso calc R 1 1
C C11 0.5657(2) 0.15867(9) 0.7809(3) 0.0187(4) Uani d . 1 1
H H11A 0.5598 0.1883 0.6639 0.028 Uiso calc R 1 1
H H11B 0.6370 0.1205 0.7803 0.028 Uiso calc R 1 1
H H11C 0.6051 0.1850 0.9063 0.028 Uiso calc R 1 1
N N1 -0.08677(17) 0.30611(7) 0.7608(2) 0.0154(3) Uani d . 1 1
O O1 -0.08009(15) 0.36827(7) 0.7379(2) 0.0252(3) Uani d . 1 1
O O2 -0.20491(15) 0.27751(7) 0.7846(2) 0.0236(3) Uani d . 1 1
O O3 0.38271(14) 0.38139(6) 0.7701(2) 0.0154(3) Uani d . 1 1
O O4 0.33181(16) 0.49408(7) 0.7520(2) 0.0257(3) Uani d . 1 1
O O5 0.14161(14) 0.08062(6) 0.7543(2) 0.0176(3) Uani d . 1 1
O O6 0.41110(14) 0.13243(6) 0.7695(2) 0.0164(3) Uani d . 1 1

loop_
_atom_site_aniso_label
_atom_site_aniso_U_11
_atom_site_aniso_U_22
_atom_site_aniso_U_33
_atom_site_aniso_U_12
_atom_site_aniso_U_13
_atom_site_aniso_U_23
C1 0.0128(8) 0.0155(8) 0.0088(8) 0.0001(6) 0.0027(6) 0.0011(6)
C2 0.0112(8) 0.0174(8) 0.0137(8) 0.0022(6) 0.0046(6) 0.0009(6)
C3 0.0121(8) 0.0174(8) 0.0127(8) -0.0021(6) 0.0037(6) 0.0004(6)
C4 0.0147(8) 0.0137(8) 0.0133(8) -0.0031(6) 0.0040(6) 0.0003(6)
C5 0.0134(8) 0.0152(8) 0.0095(8) 0.0014(6) 0.0041(6) -0.0001(6)
C6 0.0113(8) 0.0160(8) 0.0117(8) -0.0008(6) 0.0043(6) -0.0002(6)
C7 0.0105(8) 0.0147(8) 0.0177(9) -0.0003(6) 0.0065(6) 0.0002(6)
C8 0.0161(8) 0.0149(8) 0.0164(9) -0.0025(6) 0.0063(7) -0.0006(6)
C9 0.0140(8) 0.0182(9) 0.0347(11) -0.0021(7) 0.0094(8) -0.0009(8)
C10 0.0173(9) 0.0163(8) 0.0271(10) -0.0074(7) 0.0075(7) -0.0016(7)
C11 0.0120(8) 0.0170(8) 0.0277(10) -0.0006(6) 0.0065(7) -0.0011(7)
N1 0.0113(7) 0.0171(7) 0.0177(8) -0.0005(5) 0.0041(6) -0.0007(5)
O1 0.0179(7) 0.0159(6) 0.0437(9) 0.0031(5) 0.0119(6) 0.0037(6)
O2 0.0133(6) 0.0236(7) 0.0364(8) -0.0016(5) 0.0111(6) 0.0010(6)
O3 0.0114(6) 0.0131(6) 0.0227(7) -0.0011(4) 0.0063(5) 0.0000(5)
O4 0.0203(7) 0.0141(6) 0.0461(9) 0.0008(5) 0.0147(6) 0.0018(6)
O5 0.0160(6) 0.0120(6) 0.0264(7) -0.0022(5) 0.0085(5) -0.0001(5)
O6 0.0124(6) 0.0137(6) 0.0244(7) 0.0013(5) 0.0071(5) 0.0005(5)

loop_
_atom_type_symbol
_atom_type_description
_atom_type_scat_dispersion_real
_atom_type_scat_dispersion_imag
_atom_type_scat_source
C C 0.0033 0.0016 'International Tables Vol C Tables 4.2.6.8 and 6.1.1.4'
H H 0.0000 0.0000 'International Tables Vol C Tables 4.2.6.8 and 6.1.1.4'
N N 0.0061 0.0033 'International Tables Vol C Tables 4.2.6.8 and 6.1.1.4'
O O 0.0106 0.0060 'International Tables Vol C Tables 4.2.6.8 and 6.1.1.4'

loop_
_geom_angle_atom_site_label_1
_geom_angle_atom_site_label_2
_geom_angle_atom_site_label_3
_geom_angle
_geom_angle_publ_flag
C2 C1 C6 116.20(15) ?
C2 C1 C7 124.21(15) ?
C6 C1 C7 119.59(15) ?
C1 C2 C3 122.90(15) ?
C1 C2 N1 121.08(15) ?
C3 C2 N1 116.02(15) ?
C4 C3 C2 119.83(15) ?
C4 C3 H3 120.1 ?
C2 C3 H3 120.1 ?
O5 C4 C3 125.67(15) ?
O5 C4 C5 115.43(15) ?
C3 C4 C5 118.90(15) ?
O6 C5 C6 125.00(15) ?
O6 C5 C4 114.87(15) ?
C6 C5 C4 120.12(15) ?
C5 C6 C1 122.03(15) ?
C5 C6 H6 119.0 ?
C1 C6 H6 119.0 ?
O3 C7 C1 107.82(13) ?
O3 C7 H7A 110.1 ?
C1 C7 H7A 110.1 ?
O3 C7 H7B 110.1 ?
C1 C7 H7B 110.1 ?
H7A C7 H7B 108.5 ?
O4 C8 O3 122.58(16) ?
O4 C8 C9 126.45(16) ?
O3 C8 C9 110.96(15) ?
C8 C9 H9A 109.5 ?
C8 C9 H9B 109.5 ?
H9A C9 H9B 109.5 ?
C8 C9 H9C 109.5 ?
H9A C9 H9C 109.5 ?
H9B C9 H9C 109.5 ?
O5 C10 H10A 109.5 ?
O5 C10 H10B 109.5 ?
H10A C10 H10B 109.5 ?
O5 C10 H10C 109.5 ?
H10A C10 H10C 109.5 ?
H10B C10 H10C 109.5 ?
O6 C11 H11A 109.5 ?
O6 C11 H11B 109.5 ?
H11A C11 H11B 109.5 ?
O6 C11 H11C 109.5 ?
H11A C11 H11C 109.5 ?
H11B C11 H11C 109.5 ?
O1 N1 O2 122.43(15) n
O1 N1 C2 119.04(14) n
O2 N1 C2 118.53(14) n
C8 O3 C7 114.47(13) ?
C4 O5 C10 116.93(13) ?
C5 O6 C11 117.20(13) ?

loop_
_geom_bond_atom_site_label_1
_geom_bond_atom_site_label_2
_geom_bond_distance
_geom_bond_publ_flag
C1 C2 1.399(2) ?
C1 C6 1.405(2) ?
C1 C7 1.512(2) n
C2 C3 1.401(2) ?
C2 N1 1.456(2) n
C3 C4 1.377(2) ?
C3 H3 0.9500 ?
C4 O5 1.361(2) ?
C4 C5 1.420(2) ?
C5 O6 1.351(2) ?
C5 C6 1.388(2) ?
C6 H6 0.9500 ?
C7 O3 1.4419(19) n
C7 H7A 0.9900 ?
C7 H7B 0.9900 ?
C8 O4 1.204(2) n
C8 O3 1.356(2) n
C8 C9 1.494(2) ?
C9 H9A 0.9800 ?
C9 H9B 0.9800 ?
C9 H9C 0.9800 ?
C10 O5 1.436(2) ?
C10 H10A 0.9800 ?
C10 H10B 0.9800 ?
C10 H10C 0.9800 ?
C11 O6 1.446(2) ?
C11 H11A 0.9800 ?
C11 H11B 0.9800 ?
C11 H11C 0.9800 ?
N1 O1 1.229(2) n
N1 O2 1.2390(19) n

loop_
_geom_hbond_atom_site_label_D
_geom_hbond_atom_site_label_H
_geom_hbond_atom_site_label_A
_geom_hbond_site_symmetry_A
_geom_hbond_distance_DH
_geom_hbond_distance_HA
_geom_hbond_distance_DA
_geom_hbond_angle_DHA
_geom_hbond_publ_flag
C11 H11B O4 2_646 0.98 2.503 3.369(2) 147 yes

loop_
_geom_torsion_atom_site_label_1
_geom_torsion_atom_site_label_2
_geom_torsion_atom_site_label_3
_geom_torsion_atom_site_label_4
_geom_torsion
_geom_torsion_publ_flag
C6 C1 C2 C3 -0.7(2) ?
C7 C1 C2 C3 179.08(16) ?
C6 C1 C2 N1 178.95(15) ?
C7 C1 C2 N1 -1.2(3) ?
C1 C2 C3 C4 0.1(3) ?
N1 C2 C3 C4 -179.59(15) ?
C2 C3 C4 O5 -179.39(16) ?
C2 C3 C4 C5 1.0(2) ?
O5 C4 C5 O6 0.1(2) ?
C3 C4 C5 O6 179.78(15) ?
O5 C4 C5 C6 178.91(14) ?
C3 C4 C5 C6 -1.4(2) ?
O6 C5 C6 C1 179.47(15) ?
C4 C5 C6 C1 0.8(2) ?
C2 C1 C6 C5 0.3(2) ?
C7 C1 C6 C5 -179.55(15) ?
C2 C1 C7 O3 -179.18(15) ?
C6 C1 C7 O3 0.6(2) n
C1 C2 N1 O1 9.5(2) ?
C3 C2 N1 O1 -170.83(16) ?
C1 C2 N1 O2 -170.13(16) ?
C3 C2 N1 O2 9.6(2) n
O4 C8 O3 C7 2.5(2) n
C9 C8 O3 C7 -176.69(15) n
C1 C7 O3 C8 175.79(14) n
C3 C4 O5 C10 2.4(3) ?
C5 C4 O5 C10 -177.96(15) ?
C6 C5 O6 C11 2.1(2) ?
C4 C5 O6 C11 -179.17(15) ?
